data_4064858
loop_
_publ_author_name
'Fogler, Eran'
'Balaraman, Ekambaram'
'Ben-David, Yehoshua'
'Leitus, Gregory'
'Shimon, Linda, J. W.'
'Milstein, David'

_publ_section_title
;
 New CNN-Type Ruthenium Pincer NHC Complexes. Mild, Efficient Catalytic
 Hydrogenation of Esters
;
_journal_issue 14
_journal_name_full Organometallics
_journal_page_first 3826
_journal_paper_doi 10.1021/om200367j
_journal_volume 30
_journal_year 2011
_chemical_formula_moiety '2(C24 H22 Cl2 N4 O Ru), 3(C4 H8 O)'
_chemical_formula_sum 'C60 H60 Cl4 N8 O5 Ru2'
_chemical_formula_weight 1317.10
_chemical_name_systematic
; 
 ? 
;
_space_group_IT_number 2
_symmetry_cell_setting triclinic
_symmetry_space_group_name_Hall '-P 1'
_symmetry_space_group_name_H-M 'P -1'
_atom_sites_solution_hydrogens geom
_atom_sites_solution_primary direct
_atom_sites_solution_secondary difmap
_audit_creation_method SHELXL-97
_cell_angle_alpha 98.10(2)
_cell_angle_beta 94.93(3)
_cell_angle_gamma 103.49(3)
_cell_formula_units_Z 1
_cell_length_a 7.0433(14)
_cell_length_b 10.613(2)
_cell_length_c 20.980(4)
_cell_measurement_reflns_used 18849
_cell_measurement_temperature 120(2)
_cell_measurement_theta_max 26.5
_cell_measurement_theta_min 1.8
_cell_volume 1498.2(6)
_computing_cell_refinement 'Bruker Apex2'
_computing_data_collection 'Bruker Apex2'
_computing_data_reduction 'Bruker Apex2'
_computing_molecular_graphics 'Bruker SHELXTL'
_computing_publication_material 'Bruker SHELXTL'
_computing_structure_refinement 'SHELXL-97 (Sheldrick, 1997)'
_computing_structure_solution 'SHELXS-97 (Sheldrick, 1990)'
_diffrn_ambient_temperature 120(2)
_diffrn_measured_fraction_theta_full 0.989
_diffrn_measured_fraction_theta_max 0.989
_diffrn_measurement_device_type 'Bruker KappaApexII CCD'
_diffrn_measurement_method 'phi and omega scans'
_diffrn_radiation_monochromator graphite
_diffrn_radiation_source 'fine-focus sealed tube'
_diffrn_radiation_type MoK\a
_diffrn_radiation_wavelength 0.71073
_diffrn_reflns_av_R_equivalents 0.0367
_diffrn_reflns_av_sigmaI/netI 0.0543
_diffrn_reflns_limit_h_max 8
_diffrn_reflns_limit_h_min -8
_diffrn_reflns_limit_k_max 13
_diffrn_reflns_limit_k_min -12
_diffrn_reflns_limit_l_max 26
_diffrn_reflns_limit_l_min -26
_diffrn_reflns_number 15898
_diffrn_reflns_theta_full 26.37
_diffrn_reflns_theta_max 26.37
_diffrn_reflns_theta_min 2.96
_exptl_absorpt_coefficient_mu 0.737
_exptl_absorpt_correction_T_max 0.9927
_exptl_absorpt_correction_T_min 0.9434
_exptl_absorpt_correction_type multi-scan
_exptl_absorpt_process_details 'Bruker Apex2'
_exptl_crystal_colour yellow
_exptl_crystal_density_diffrn 1.460
_exptl_crystal_density_method 'not measured'
_exptl_crystal_description needle
_exptl_crystal_F_000 672
_exptl_crystal_size_max 0.08
_exptl_crystal_size_mid 0.02
_exptl_crystal_size_min 0.01
_refine_diff_density_max 1.272
_refine_diff_density_min -0.736
_refine_diff_density_rms 0.101
_refine_ls_extinction_method none
_refine_ls_goodness_of_fit_ref 1.005
_refine_ls_hydrogen_treatment constr
_refine_ls_matrix_type full
_refine_ls_number_parameters 403
_refine_ls_number_reflns 6067
_refine_ls_number_restraints 0
_refine_ls_restrained_S_all 1.005
_refine_ls_R_factor_all 0.0573
_refine_ls_R_factor_gt 0.0409
_refine_ls_shift/su_max 0.001
_refine_ls_shift/su_mean 0.000
_refine_ls_structure_factor_coef Fsqd
_refine_ls_weighting_details 'calc w=1/[\s^2^(Fo^2^)+(0.0541P)^2^+1.2123P] where P=(Fo^2^+2Fc^2^)/3'
_refine_ls_weighting_scheme calc
_refine_ls_wR_factor_gt 0.0946
_refine_ls_wR_factor_ref 0.1021
_reflns_number_gt 4924
_reflns_number_total 6067
_reflns_threshold_expression >2sigma(I)
_cod_data_source_file om200367j_si_001.cif
_cod_data_source_block compound3
_cod_depositor_comments
;
The following automatic conversions were performed:

'_symmetry_cell_setting' value 'Triclinic' changed to 'triclinic'
according to /home/saulius/struct/CIF-dictionaries/cif_core.dic
dictionary named 'cif_core.dic' version 2.4.1 from 2010-06-29.

Automatic conversion script
Id: cif_fix_values 1715 2011-07-08 13:25:40Z adriana 
;
_cod_original_cell_volume 1498.2(5)
_cod_original_sg_symbol_Hall -P1
_cod_original_sg_symbol_H-M P-1
_cod_database_code 4064858

loop_
_symmetry_equiv_pos_as_xyz
'x, y, z'
'-x, -y, -z'

loop_
_atom_site_label
_atom_site_type_symbol
_atom_site_fract_x
_atom_site_fract_y
_atom_site_fract_z
_atom_site_U_iso_or_equiv
_atom_site_adp_type
_atom_site_occupancy
_atom_site_symmetry_multiplicity
_atom_site_calc_flag
_atom_site_refinement_flags
_atom_site_disorder_assembly
_atom_site_disorder_group
Ru1 Ru 0.17429(4) 0.21149(3) 0.326732(12) 0.01514(9) Uani 1 1 d . . .
Cl1 Cl 0.28352(12) 0.01768(8) 0.33794(4) 0.02194(18) Uani 1 1 d . . .
Cl2 Cl 0.11309(11) 0.42611(8) 0.32739(4) 0.02188(19) Uani 1 1 d . . .
O1 O -0.1741(4) 0.0579(3) 0.23354(12) 0.0287(6) Uani 1 1 d . . .
N1 N 0.0163(4) 0.1756(3) 0.40628(13) 0.0180(6) Uani 1 1 d . . .
N2 N 0.3888(4) 0.3005(3) 0.40734(13) 0.0159(6) Uani 1 1 d . . .
N3 N 0.5522(4) 0.3287(3) 0.28131(13) 0.0192(6) Uani 1 1 d . . .
N4 N 0.3668(4) 0.2078(3) 0.19896(13) 0.0221(6) Uani 1 1 d . . .
C1 C 0.3687(5) 0.2504(3) 0.26322(16) 0.0184(7) Uani 1 1 d . . .
C2 C 0.5466(5) 0.2594(4) 0.17807(18) 0.0312(9) Uani 1 1 d . . .
H2 H 0.5803 0.2438 0.1353 0.037 Uiso 1 1 calc R . .
C3 C 0.6627(5) 0.3349(4) 0.22968(17) 0.0272(8) Uani 1 1 d . . .
H3 H 0.7950 0.3834 0.2308 0.033 Uiso 1 1 calc R . .
C4 C 0.6206(5) 0.4197(3) 0.34266(16) 0.0216(7) Uani 1 1 d . . .
H4A H 0.5662 0.4972 0.3404 0.026 Uiso 1 1 calc R . .
H4B H 0.7655 0.4507 0.3458 0.026 Uiso 1 1 calc R . .
C5 C 0.5717(5) 0.3703(3) 0.40387(16) 0.0188(7) Uani 1 1 d . . .
C6 C 0.7103(5) 0.4117(3) 0.45880(17) 0.0231(8) Uani 1 1 d . . .
H6 H 0.8404 0.4589 0.4554 0.029(10) Uiso 1 1 calc R . .
C7 C 0.6581(5) 0.3840(3) 0.51802(17) 0.0251(8) Uani 1 1 d . . .
H7 H 0.7514 0.4121 0.5559 0.029(10) Uiso 1 1 calc R . .
C8 C 0.4686(5) 0.3149(3) 0.52160(16) 0.0232(8) Uani 1 1 d . . .
H8 H 0.4296 0.2947 0.5620 0.027(10) Uiso 1 1 calc R . .
C9 C 0.3350(5) 0.2751(3) 0.46536(16) 0.0183(7) Uani 1 1 d . . .
C10 C 0.1267(5) 0.2069(3) 0.46513(15) 0.0178(7) Uani 1 1 d . . .
C11 C 0.0442(5) 0.1787(3) 0.52092(17) 0.0233(8) Uani 1 1 d . . .
H11 H 0.1232 0.2021 0.5619 0.034(11) Uiso 1 1 calc R . .
C12 C -0.1522(5) 0.1168(4) 0.51660(17) 0.0254(8) Uani 1 1 d . . .
H12 H -0.2100 0.0968 0.5544 0.034(11) Uiso 1 1 calc R . .
C13 C -0.2638(5) 0.0842(3) 0.45682(17) 0.0245(8) Uani 1 1 d . . .
H13 H -0.3994 0.0406 0.4527 0.021(9) Uiso 1 1 calc R . .
C14 C -0.1756(5) 0.1158(3) 0.40285(17) 0.0212(7) Uani 1 1 d . . .
H14 H -0.2537 0.0943 0.3617 0.025 Uiso 1 1 calc R . .
C15 C 0.1992(5) 0.1298(4) 0.15482(16) 0.0217(7) Uani 1 1 d . . .
C16 C 0.0700(5) 0.1950(4) 0.12728(16) 0.0237(8) Uani 1 1 d . . .
C17 C 0.1032(6) 0.3413(4) 0.14500(18) 0.0305(9) Uani 1 1 d . . .
H17A H -0.0051 0.3693 0.1233 0.046 Uiso 1 1 calc R . .
H17B H 0.2277 0.3850 0.1312 0.046 Uiso 1 1 calc R . .
H17C H 0.1086 0.3651 0.1921 0.046 Uiso 1 1 calc R . .
C18 C -0.0898(5) 0.1197(4) 0.08421(16) 0.0263(8) Uani 1 1 d . . .
H18 H -0.1792 0.1619 0.0648 0.029(10) Uiso 1 1 calc R . .
C19 C -0.1226(5) -0.0163(4) 0.06874(17) 0.0297(9) Uani 1 1 d . . .
C20 C -0.2985(6) -0.0956(5) 0.0230(2) 0.0418(11) Uani 1 1 d . . .
H20A H -0.2741 -0.1797 0.0047 0.063 Uiso 1 1 calc R . .
H20B H -0.3225 -0.0472 -0.0121 0.063 Uiso 1 1 calc R . .
H20C H -0.4139 -0.1117 0.0465 0.063 Uiso 1 1 calc R . .
C21 C 0.0116(6) -0.0756(4) 0.09618(17) 0.0297(9) Uani 1 1 d . . .
H21 H -0.0085 -0.1681 0.0853 0.033(11) Uiso 1 1 calc R . .
C22 C 0.1749(5) -0.0048(4) 0.13905(16) 0.0268(8) Uani 1 1 d . . .
C23 C 0.3197(7) -0.0725(4) 0.1679(2) 0.0395(10) Uani 1 1 d . . .
H23A H 0.2730 -0.1677 0.1536 0.071(17) Uiso 1 1 calc R . .
H23B H 0.3316 -0.0529 0.2153 0.063(15) Uiso 1 1 calc R . .
H23C H 0.4484 -0.0410 0.1534 0.057(14) Uiso 1 1 calc R . .
C24 C -0.0354(5) 0.1204(3) 0.26564(16) 0.0198(7) Uani 1 1 d . . .
O2 O 0.6838(4) 0.7305(3) 0.33135(13) 0.0420(7) Uani 1 1 d . B .
C31 C 0.5256(9) 0.7414(5) 0.2881(3) 0.0692(17) Uani 1 1 d . . .
H31A H 0.5081 0.8320 0.2928 0.083 Uiso 1 1 calc R A 1
H31B H 0.4004 0.6790 0.2921 0.083 Uiso 1 1 calc R A 1
C32 C 0.621(6) 0.698(4) 0.2183(10) 0.059(9) Uani 0.42(4) 1 d P B 1
H32A H 0.5708 0.6026 0.2026 0.071 Uiso 0.42(4) 1 calc PR B 1
H32B H 0.5792 0.7453 0.1842 0.071 Uiso 0.42(4) 1 calc PR B 1
C33 C 0.838(4) 0.732(3) 0.2312(10) 0.065(7) Uani 0.42(4) 1 d P B 1
H33A H 0.8949 0.6635 0.2095 0.079 Uiso 0.42(4) 1 calc PR B 1
H33B H 0.8983 0.8183 0.2191 0.079 Uiso 0.42(4) 1 calc PR B 1
C32A C 0.525(4) 0.6603(13) 0.2277(9) 0.056(6) Uani 0.58(4) 1 d P B 2
H32C H 0.4467 0.6832 0.1915 0.067 Uiso 0.58(4) 1 calc PR B 2
H32D H 0.4779 0.5655 0.2296 0.067 Uiso 0.58(4) 1 calc PR B 2
C33A C 0.748(5) 0.7016(16) 0.2239(8) 0.062(7) Uani 0.58(4) 1 d P B 2
H33C H 0.7807 0.7790 0.2018 0.075 Uiso 0.58(4) 1 calc PR B 2
H33D H 0.7923 0.6289 0.1998 0.075 Uiso 0.58(4) 1 calc PR B 2
C34 C 0.8513(6) 0.7370(4) 0.29792(17) 0.0660(16) Uani 1 1 d . . .
H34A H 0.9488 0.8197 0.3177 0.079 Uiso 1 1 calc R B 1
H34B H 0.9085 0.6641 0.3077 0.079 Uiso 1 1 calc R B 1
O3 O -0.3326(6) 0.3788(4) 0.02854(17) 0.059(2) Uani 0.25 1 d PR B 1
C41 C -0.2290(6) 0.5246(4) 0.05040(17) 0.070(5) Uani 0.25 1 d PR B 1
C42 C -0.2596(6) 0.3526(4) -0.02798(17) 0.029(4) Uani 0.25 1 d PR . 1
O3A O -0.2757(6) 0.3969(4) 0.03360(17) 0.059(2) Uani 0.25 1 d PR B 2
C41A C -0.3028(6) 0.5133(4) 0.05833(17) 0.070(5) Uani 0.25 1 d PR B 2
C42A C -0.2900(6) 0.4202(4) -0.03264(17) 0.065(7) Uani 0.25 1 d PR . 2
C43 C -0.5136(6) 0.5218(4) 0.03354(17) 0.081(4) Uani 0.50 1 d PR . .
C44 C -0.0055(6) 0.5581(4) 0.02121(17) 0.073(4) Uani 0.50 1 d PR . .

loop_
_atom_site_aniso_label
_atom_site_aniso_U_11
_atom_site_aniso_U_22
_atom_site_aniso_U_33
_atom_site_aniso_U_23
_atom_site_aniso_U_13
_atom_site_aniso_U_12
Ru1 0.01338(13) 0.01809(16) 0.01385(15) 0.00110(10) 0.00138(9) 0.00475(10)
Cl1 0.0279(4) 0.0195(4) 0.0204(4) 0.0031(3) 0.0042(3) 0.0095(3)
Cl2 0.0202(4) 0.0224(5) 0.0235(4) 0.0007(3) -0.0010(3) 0.0094(3)
O1 0.0213(13) 0.0374(16) 0.0225(13) 0.0025(12) -0.0006(11) 0.0001(12)
N1 0.0204(14) 0.0165(15) 0.0191(14) 0.0031(12) 0.0046(11) 0.0081(11)
N2 0.0174(13) 0.0159(14) 0.0157(14) -0.0011(11) 0.0004(11) 0.0096(11)
N3 0.0136(13) 0.0253(16) 0.0203(15) 0.0042(12) 0.0034(11) 0.0074(12)
N4 0.0155(13) 0.0338(18) 0.0176(14) 0.0013(13) 0.0036(11) 0.0085(12)
C1 0.0200(16) 0.0161(17) 0.0200(17) 0.0008(14) 0.0008(13) 0.0082(13)
C2 0.0178(17) 0.053(3) 0.024(2) 0.0054(18) 0.0072(15) 0.0092(17)
C3 0.0163(16) 0.040(2) 0.027(2) 0.0066(17) 0.0082(15) 0.0075(16)
C4 0.0174(16) 0.0221(19) 0.0250(19) 0.0023(15) 0.0025(14) 0.0053(14)
C5 0.0202(16) 0.0153(17) 0.0223(18) -0.0004(14) 0.0002(13) 0.0103(13)
C6 0.0207(17) 0.0181(18) 0.029(2) -0.0023(15) -0.0046(14) 0.0081(14)
C7 0.0266(18) 0.025(2) 0.0238(19) -0.0057(15) -0.0062(15) 0.0147(15)
C8 0.0302(19) 0.026(2) 0.0167(17) 0.0012(15) -0.0005(14) 0.0156(16)
C9 0.0216(16) 0.0162(17) 0.0190(17) 0.0006(14) 0.0008(13) 0.0106(13)
C10 0.0257(17) 0.0155(17) 0.0158(16) 0.0006(13) 0.0042(13) 0.0128(14)
C11 0.0328(19) 0.0217(19) 0.0196(18) 0.0049(15) 0.0043(15) 0.0138(15)
C12 0.034(2) 0.026(2) 0.0239(19) 0.0089(16) 0.0158(16) 0.0156(16)
C13 0.0254(18) 0.0218(19) 0.031(2) 0.0085(16) 0.0126(16) 0.0083(15)
C14 0.0198(16) 0.0215(19) 0.0224(18) 0.0029(15) 0.0031(14) 0.0059(14)
C15 0.0203(16) 0.031(2) 0.0129(16) -0.0005(14) 0.0048(13) 0.0061(15)
C16 0.0238(17) 0.036(2) 0.0141(17) 0.0060(15) 0.0079(14) 0.0111(16)
C17 0.030(2) 0.037(2) 0.026(2) 0.0061(17) 0.0016(16) 0.0125(17)
C18 0.0218(17) 0.045(2) 0.0145(17) 0.0073(16) 0.0031(14) 0.0119(17)
C19 0.0251(18) 0.043(2) 0.0188(18) -0.0007(17) 0.0047(15) 0.0058(17)
C20 0.031(2) 0.055(3) 0.031(2) -0.001(2) 0.0005(18) -0.001(2)
C21 0.036(2) 0.031(2) 0.0192(19) -0.0025(16) 0.0064(16) 0.0055(17)
C22 0.0298(19) 0.034(2) 0.0162(17) -0.0013(16) 0.0034(15) 0.0110(17)
C23 0.049(3) 0.042(3) 0.032(2) -0.0029(19) -0.0004(19) 0.027(2)
C24 0.0243(18) 0.0236(19) 0.0164(17) 0.0081(14) 0.0065(14) 0.0111(15)
O2 0.0526(19) 0.0416(18) 0.0274(15) 0.0091(13) -0.0036(14) 0.0043(15)
C31 0.095(4) 0.049(3) 0.064(4) -0.001(3) -0.029(3) 0.040(3)
C32 0.09(2) 0.07(2) 0.026(7) -0.002(9) 0.005(12) 0.061(19)
C33 0.043(10) 0.114(19) 0.034(8) 0.032(10) 0.010(8) -0.007(10)
C32A 0.099(14) 0.030(6) 0.035(7) 0.005(4) -0.027(8) 0.020(7)
C33A 0.108(19) 0.030(7) 0.052(10) 0.007(5) 0.050(13) 0.012(10)
C34 0.074(4) 0.057(3) 0.064(4) 0.020(3) 0.028(3) -0.001(3)
O3 0.071(7) 0.050(5) 0.052(5) 0.005(4) -0.005(4) 0.012(5)
C41 0.033(12) 0.043(7) 0.117(12) -0.032(7) -0.023(9) 0.017(7)
C42 0.036(9) 0.033(10) 0.016(7) -0.003(7) 0.009(6) 0.006(7)
O3A 0.071(7) 0.050(5) 0.052(5) 0.005(4) -0.005(4) 0.012(5)
C41A 0.033(12) 0.043(7) 0.117(12) -0.032(7) -0.023(9) 0.017(7)
C42A 0.067(14) 0.064(16) 0.095(18) 0.049(14) 0.053(13) 0.041(12)
C43 0.091(9) 0.101(10) 0.064(8) 0.032(7) 0.036(7) 0.024(8)
C44 0.158(12) 0.031(5) 0.039(5) 0.001(4) -0.018(7) 0.055(7)

loop_
_atom_type_symbol
_atom_type_description
_atom_type_scat_dispersion_real
_atom_type_scat_dispersion_imag
_atom_type_scat_source
C C 0.0033 0.0016 'International Tables Vol C Tables 4.2.6.8 and 6.1.1.4'
H H 0.0000 0.0000 'International Tables Vol C Tables 4.2.6.8 and 6.1.1.4'
N N 0.0061 0.0033 'International Tables Vol C Tables 4.2.6.8 and 6.1.1.4'
O O 0.0106 0.0060 'International Tables Vol C Tables 4.2.6.8 and 6.1.1.4'
Cl Cl 0.1484 0.1585 'International Tables Vol C Tables 4.2.6.8 and 6.1.1.4'
Ru Ru -1.2594 0.8363 'International Tables Vol C Tables 4.2.6.8 and 6.1.1.4'

loop_
_geom_angle_atom_site_label_1
_geom_angle_atom_site_label_2
_geom_angle_atom_site_label_3
_geom_angle
_geom_angle_site_symmetry_1
_geom_angle_site_symmetry_3
C24 Ru1 C1 96.01(14) . .
C24 Ru1 N1 93.84(13) . .
C1 Ru1 N1 169.33(11) . .
C24 Ru1 N2 170.92(12) . .
C1 Ru1 N2 92.54(12) . .
N1 Ru1 N2 77.42(11) . .
C24 Ru1 Cl1 92.73(11) . .
C1 Ru1 Cl1 88.41(9) . .
N1 Ru1 Cl1 87.04(8) . .
N2 Ru1 Cl1 84.45(8) . .
C24 Ru1 Cl2 96.78(11) . .
C1 Ru1 Cl2 89.73(10) . .
N1 Ru1 Cl2 93.17(8) . .
N2 Ru1 Cl2 86.28(8) . .
Cl1 Ru1 Cl2 170.45(3) . .
C14 N1 C10 118.5(3) . .
C14 N1 Ru1 126.1(2) . .
C10 N1 Ru1 115.1(2) . .
C5 N2 C9 119.7(3) . .
C5 N2 Ru1 125.1(2) . .
C9 N2 Ru1 115.0(2) . .
C1 N3 C3 111.8(3) . .
C1 N3 C4 126.1(3) . .
C3 N3 C4 120.9(3) . .
C1 N4 C2 111.2(3) . .
C1 N4 C15 126.2(3) . .
C2 N4 C15 122.3(3) . .
N3 C1 N4 103.7(3) . .
N3 C1 Ru1 122.4(2) . .
N4 C1 Ru1 133.8(2) . .
C3 C2 N4 106.8(3) . .
C3 C2 H2 126.6 . .
N4 C2 H2 126.6 . .
C2 C3 N3 106.5(3) . .
C2 C3 H3 126.8 . .
N3 C3 H3 126.8 . .
N3 C4 C5 117.9(3) . .
N3 C4 H4A 107.8 . .
C5 C4 H4A 107.8 . .
N3 C4 H4B 107.8 . .
C5 C4 H4B 107.8 . .
H4A C4 H4B 107.2 . .
N2 C5 C6 121.0(3) . .
N2 C5 C4 119.7(3) . .
C6 C5 C4 118.8(3) . .
C7 C6 C5 119.8(3) . .
C7 C6 H6 120.1 . .
C5 C6 H6 120.1 . .
C6 C7 C8 119.0(3) . .
C6 C7 H7 120.5 . .
C8 C7 H7 120.5 . .
C7 C8 C9 119.2(3) . .
C7 C8 H8 120.4 . .
C9 C8 H8 120.4 . .
N2 C9 C8 121.3(3) . .
N2 C9 C10 115.8(3) . .
C8 C9 C10 123.0(3) . .
N1 C10 C11 121.1(3) . .
N1 C10 C9 115.5(3) . .
C11 C10 C9 123.4(3) . .
C12 C11 C10 119.7(3) . .
C12 C11 H11 120.1 . .
C10 C11 H11 120.1 . .
C11 C12 C13 119.1(3) . .
C11 C12 H12 120.4 . .
C13 C12 H12 120.4 . .
C12 C13 C14 119.0(3) . .
C12 C13 H13 120.5 . .
C14 C13 H13 120.5 . .
N1 C14 C13 122.5(3) . .
N1 C14 H14 118.7 . .
C13 C14 H14 118.7 . .
C22 C15 C16 122.3(3) . .
C22 C15 N4 119.8(3) . .
C16 C15 N4 117.8(3) . .
C18 C16 C15 117.6(3) . .
C18 C16 C17 121.7(3) . .
C15 C16 C17 120.6(3) . .
C16 C17 H17A 109.5 . .
C16 C17 H17B 109.5 . .
H17A C17 H17B 109.5 . .
C16 C17 H17C 109.5 . .
H17A C17 H17C 109.5 . .
H17B C17 H17C 109.5 . .
C16 C18 C19 121.7(3) . .
C16 C18 H18 119.1 . .
C19 C18 H18 119.1 . .
C21 C19 C18 118.3(3) . .
C21 C19 C20 121.1(4) . .
C18 C19 C20 120.6(4) . .
C19 C20 H20A 109.5 . .
C19 C20 H20B 109.5 . .
H20A C20 H20B 109.5 . .
C19 C20 H20C 109.5 . .
H20A C20 H20C 109.5 . .
H20B C20 H20C 109.5 . .
C19 C21 C22 122.3(4) . .
C19 C21 H21 118.8 . .
C22 C21 H21 118.8 . .
C15 C22 C21 117.6(3) . .
C15 C22 C23 121.4(3) . .
C21 C22 C23 121.0(4) . .
C22 C23 H23A 109.5 . .
C22 C23 H23B 109.5 . .
H23A C23 H23B 109.5 . .
C22 C23 H23C 109.5 . .
H23A C23 H23C 109.5 . .
H23B C23 H23C 109.5 . .
O1 C24 Ru1 172.2(3) . .
C31 O2 C34 108.7(4) . .
O2 C31 C32A 108.0(10) . .
O2 C31 C32 96.4(9) . .
O2 C31 H31A 112.5 . .
C32A C31 H31A 124.7 . .
C32 C31 H31A 112.5 . .
O2 C31 H31B 112.5 . .
C32A C31 H31B 86.4 . .
C32 C31 H31B 112.5 . .
H31A C31 H31B 110.0 . .
C33 C32 C31 109.3(19) . .
C33 C32 H32A 109.8 . .
C31 C32 H32A 109.8 . .
C33 C32 H32B 109.8 . .
C31 C32 H32B 109.8 . .
H32A C32 H32B 108.3 . .
C34 C33 C32 97.3(15) . .
C34 C33 H33A 112.3 . .
C32 C33 H33A 112.3 . .
C34 C33 H33B 112.3 . .
C32 C33 H33B 112.3 . .
H33A C33 H33B 109.9 . .
C31 C32A C33A 97.0(11) . .
C31 C32A H32C 112.4 . .
C33A C32A H32C 112.4 . .
C31 C32A H32D 112.4 . .
C33A C32A H32D 112.4 . .
H32C C32A H32D 109.9 . .
C32A C33A C34 105.8(10) . .
C32A C33A H33C 110.6 . .
C34 C33A H33C 110.6 . .
C32A C33A H33D 110.6 . .
C34 C33A H33D 110.6 . .
H33C C33A H33D 108.7 . .
C33 C34 O2 121.4(10) . .
O2 C34 C33A 100.4(10) . .
C33 C34 H34A 107.0 . .
O2 C34 H34A 107.0 . .
C33A C34 H34A 125.8 . .
C33 C34 H34B 107.0 . .
O2 C34 H34B 107.0 . .
C33A C34 H34B 108.6 . .
H34A C34 H34B 106.7 . .
C42 O3 C41 101.3 . .
O3 C41 C44 109.5 . .
O3 C41 C43 75.6 . .
C44 C41 C43 145.2 . .
O3 C42 C44 110.5(2) . 2_565
C41A O3A C42A 94.5 . .
O3A C41A C43 109.6 . .
O3A C42A C43 99.0(2) . 2_465
O3A C42A C44 83.87(19) . 2_565
C43 C42A C44 152.6(4) 2_465 2_565
C43 C43 C41A 91.4(3) 2_465 .
C43 C43 C42A 108.1(4) 2_465 2_465
C41A C43 C42A 156.5(3) . 2_465
C43 C43 C41 83.0(3) 2_465 .
C42A C43 C41 157.4(3) 2_465 .
C44 C44 C41 107.4(3) 2_565 .
C44 C44 C42 97.4(4) 2_565 2_565
C41 C44 C42 152.3(2) . 2_565
C44 C44 C42A 80.4(4) 2_565 2_565
C41 C44 C42A 150.77(19) . 2_565

loop_
_geom_bond_atom_site_label_1
_geom_bond_atom_site_label_2
_geom_bond_distance
_geom_bond_site_symmetry_2
Ru1 C24 1.849(4) .
Ru1 C1 2.007(3) .
Ru1 N1 2.114(3) .
Ru1 N2 2.117(3) .
Ru1 Cl1 2.3920(10) .
Ru1 Cl2 2.4134(10) .
O1 C24 1.143(4) .
N1 C14 1.343(4) .
N1 C10 1.356(4) .
N2 C5 1.342(4) .
N2 C9 1.350(4) .
N3 C1 1.352(4) .
N3 C3 1.387(4) .
N3 C4 1.466(4) .
N4 C1 1.358(4) .
N4 C2 1.391(4) .
N4 C15 1.441(4) .
C2 C3 1.335(5) .
C2 H2 0.9500 .
C3 H3 0.9500 .
C4 C5 1.492(5) .
C4 H4A 0.9900 .
C4 H4B 0.9900 .
C5 C6 1.392(5) .
C6 C7 1.377(5) .
C6 H6 0.9500 .
C7 C8 1.379(5) .
C7 H7 0.9500 .
C8 C9 1.392(5) .
C8 H8 0.9500 .
C9 C10 1.476(5) .
C10 C11 1.390(5) .
C11 C12 1.375(5) .
C11 H11 0.9500 .
C12 C13 1.376(5) .
C12 H12 0.9500 .
C13 C14 1.382(5) .
C13 H13 0.9500 .
C14 H14 0.9500 .
C15 C22 1.386(5) .
C15 C16 1.399(5) .
C16 C18 1.387(5) .
C16 C17 1.502(5) .
C17 H17A 0.9800 .
C17 H17B 0.9800 .
C17 H17C 0.9800 .
C18 C19 1.394(5) .
C18 H18 0.9500 .
C19 C21 1.381(5) .
C19 C20 1.499(5) .
C20 H20A 0.9800 .
C20 H20B 0.9800 .
C20 H20C 0.9800 .
C21 C22 1.387(5) .
C21 H21 0.9500 .
C22 C23 1.510(5) .
C23 H23A 0.9800 .
C23 H23B 0.9800 .
C23 H23C 0.9800 .
O2 C31 1.412(5) .
O2 C34 1.417(5) .
C31 C32A 1.43(2) .
C31 C32 1.71(2) .
C31 H31A 0.9900 .
C31 H31B 0.9900 .
C32 C33 1.48(3) .
C32 H32A 0.9900 .
C32 H32B 0.9900 .
C33 C34 1.39(2) .
C33 H33A 0.9900 .
C33 H33B 0.9900 .
C32A C33A 1.543(19) .
C32A H32C 0.9900 .
C32A H32D 0.9900 .
C33A C34 1.61(2) .
C33A H33C 0.9900 .
C33A H33D 0.9900 .
C34 H34A 0.9900 .
C34 H34B 0.9900 .
O3 C42 1.3515 .
O3 C41 1.5334 .
C41 C44 1.7160 .
C41 C43 1.9981 .
C42 C44 1.870(8) 2_565
O3A C41A 1.3330 .
O3A C42A 1.4448 .
C41A C43 1.5580 .
C42A C43 1.639(8) 2_465
C42A C44 2.030(8) 2_565
C43 C43 1.462(7) 2_465
C43 C42A 1.639(8) 2_465
C44 C44 1.438(7) 2_565
C44 C42 1.870(8) 2_565
C44 C42A 2.030(8) 2_565

loop_
_geom_torsion_atom_site_label_1
_geom_torsion_atom_site_label_2
_geom_torsion_atom_site_label_3
_geom_torsion_atom_site_label_4
_geom_torsion
_geom_torsion_site_symmetry_4
C24 Ru1 N1 C14 -5.2(3) .
C1 Ru1 N1 C14 -162.6(6) .
N2 Ru1 N1 C14 177.3(3) .
Cl1 Ru1 N1 C14 -97.7(3) .
Cl2 Ru1 N1 C14 91.8(3) .
C24 Ru1 N1 C10 168.8(2) .
C1 Ru1 N1 C10 11.4(7) .
N2 Ru1 N1 C10 -8.7(2) .
Cl1 Ru1 N1 C10 76.2(2) .
Cl2 Ru1 N1 C10 -94.2(2) .
C1 Ru1 N2 C5 8.6(3) .
N1 Ru1 N2 C5 -175.0(3) .
Cl1 Ru1 N2 C5 96.8(2) .
Cl2 Ru1 N2 C5 -80.9(2) .
C1 Ru1 N2 C9 -166.8(2) .
N1 Ru1 N2 C9 9.5(2) .
Cl1 Ru1 N2 C9 -78.6(2) .
Cl2 Ru1 N2 C9 103.6(2) .
C3 N3 C1 N4 -0.1(4) .
C4 N3 C1 N4 167.4(3) .
C3 N3 C1 Ru1 176.6(2) .
C4 N3 C1 Ru1 -15.9(4) .
C2 N4 C1 N3 0.0(4) .
C15 N4 C1 N3 -174.4(3) .
C2 N4 C1 Ru1 -176.1(3) .
C15 N4 C1 Ru1 9.4(5) .
C24 Ru1 C1 N3 173.8(3) .
N1 Ru1 C1 N3 -28.9(8) .
N2 Ru1 C1 N3 -9.2(3) .
Cl1 Ru1 C1 N3 -93.6(3) .
Cl2 Ru1 C1 N3 77.0(3) .
C24 Ru1 C1 N4 -10.6(3) .
N1 Ru1 C1 N4 146.7(5) .
N2 Ru1 C1 N4 166.3(3) .
Cl1 Ru1 C1 N4 81.9(3) .
Cl2 Ru1 C1 N4 -107.4(3) .
C1 N4 C2 C3 0.1(4) .
C15 N4 C2 C3 174.8(3) .
N4 C2 C3 N3 -0.1(4) .
C1 N3 C3 C2 0.1(4) .
C4 N3 C3 C2 -168.1(3) .
C1 N3 C4 C5 47.3(4) .
C3 N3 C4 C5 -146.3(3) .
C9 N2 C5 C6 3.1(5) .
Ru1 N2 C5 C6 -172.2(2) .
C9 N2 C5 C4 -168.7(3) .
Ru1 N2 C5 C4 16.1(4) .
N3 C4 C5 N2 -45.3(4) .
N3 C4 C5 C6 142.7(3) .
N2 C5 C6 C7 -1.8(5) .
C4 C5 C6 C7 170.1(3) .
C5 C6 C7 C8 0.2(5) .
C6 C7 C8 C9 0.0(5) .
C5 N2 C9 C8 -2.9(5) .
Ru1 N2 C9 C8 172.8(2) .
C5 N2 C9 C10 175.3(3) .
Ru1 N2 C9 C10 -9.0(3) .
C7 C8 C9 N2 1.4(5) .
C7 C8 C9 C10 -176.7(3) .
C14 N1 C10 C11 -0.4(5) .
Ru1 N1 C10 C11 -174.8(2) .
C14 N1 C10 C9 -178.7(3) .
Ru1 N1 C10 C9 6.8(3) .
N2 C9 C10 N1 1.4(4) .
C8 C9 C10 N1 179.6(3) .
N2 C9 C10 C11 -176.9(3) .
C8 C9 C10 C11 1.3(5) .
N1 C10 C11 C12 0.7(5) .
C9 C10 C11 C12 178.9(3) .
C10 C11 C12 C13 -0.2(5) .
C11 C12 C13 C14 -0.6(5) .
C10 N1 C14 C13 -0.5(5) .
Ru1 N1 C14 C13 173.3(2) .
C12 C13 C14 N1 1.0(5) .
C1 N4 C15 C22 -99.0(4) .
C2 N4 C15 C22 87.2(4) .
C1 N4 C15 C16 83.6(4) .
C2 N4 C15 C16 -90.3(4) .
C22 C15 C16 C18 1.8(5) .
N4 C15 C16 C18 179.2(3) .
C22 C15 C16 C17 -179.1(3) .
N4 C15 C16 C17 -1.8(5) .
C15 C16 C18 C19 0.3(5) .
C17 C16 C18 C19 -178.7(3) .
C16 C18 C19 C21 -1.7(5) .
C16 C18 C19 C20 178.9(3) .
C18 C19 C21 C22 1.0(5) .
C20 C19 C21 C22 -179.5(3) .
C16 C15 C22 C21 -2.4(5) .
N4 C15 C22 C21 -179.8(3) .
C16 C15 C22 C23 178.1(3) .
N4 C15 C22 C23 0.8(5) .
C19 C21 C22 C15 0.9(5) .
C19 C21 C22 C23 -179.6(4) .
C34 O2 C31 C32A 43.9(11) .
C34 O2 C31 C32 19.9(17) .
O2 C31 C32 C33 -27(2) .
C32A C31 C32 C33 -146(5) .
C31 C32 C33 C34 21(2) .
O2 C31 C32A C33A -44.5(11) .
C32 C31 C32A C33A 22(3) .
C31 C32A C33A C34 30.5(10) .
C32 C33 C34 O2 -9(2) .
C32 C33 C34 C33A 16(3) .
C31 O2 C34 C33 -9.7(16) .
C31 O2 C34 C33A -19.4(6) .
C32A C33A C34 C33 -166(5) .
C32A C33A C34 O2 -7.8(10) .
C42 O3 C41 C44 -29.3 .
C42 O3 C41 C43 114.6 .
C41 O3 C42 C44 37.8(2) 2_565
C42A O3A C41A C43 64.9 .
C41A O3A C42A C43 -46.3(3) 2_465
C41A O3A C42A C44 106.2(2) 2_565
O3A C41A C43 C43 -49.9(3) 2_465
O3A C41A C43 C42A 163.3(6) 2_465
O3A C41A C43 C41 -89.3 .
O3 C41 C43 C43 -66.4(3) 2_465
C44 C41 C43 C43 37.0(3) 2_465
O3 C41 C43 C41A 73.8 .
C44 C41 C43 C41A 177.3 .
O3 C41 C43 C42A 172.0(6) 2_465
C44 C41 C43 C42A -84.5(6) 2_465
O3 C41 C44 C44 6.6(3) 2_565
C43 C41 C44 C44 -86.0(3) 2_565
O3 C41 C44 C42 -145.7(5) 2_565
C43 C41 C44 C42 121.7(5) 2_565
O3 C41 C44 C42A -95.0(4) 2_565
C43 C41 C44 C42A 172.4(4) 2_565
